data_7235502
loop_
_publ_author_name
'Sangsuwan, Rapeepat'
'Sangher, Sasithorn'
'Aree, Thammarat'
'Mahidol, Chulabhorn'
'Ruchirawat, Somsak'
'Kittakoop, Prasat'

_publ_section_title
;
 An organocatalyst from renewable materials for the synthesis of coumarins
 and chromenes: three-component reaction and multigram scale synthesis
;
_journal_issue 26
_journal_name_full 'RSC Adv.'
_journal_page_first 13708
_journal_paper_doi 10.1039/C4RA00673A
_journal_volume 4
_journal_year 2014
_chemical_formula_moiety 'C17 H17 Br O6'
_chemical_formula_sum 'C17 H17 Br O6'
_chemical_formula_weight 397.21
_space_group_crystal_system triclinic
_space_group_IT_number 2
_space_group_name_Hall '-P 1'
_space_group_name_H-M_alt 'P -1'
_atom_sites_solution_hydrogens geom
_audit_creation_method SHELXL-2013
_cell_angle_alpha 77.751(2)
_cell_angle_beta 74.492(2)
_cell_angle_gamma 66.840(2)
_cell_formula_units_Z 2
_cell_length_a 8.5665(3)
_cell_length_b 9.1041(3)
_cell_length_c 12.5319(4)
_cell_measurement_temperature 296(2)
_cell_volume 859.55(5)
_computing_structure_refinement 'SHELXL-2013 (Sheldrick, 2013)'
_diffrn_ambient_temperature 296(2)
_diffrn_measured_fraction_theta_full 0.996
_diffrn_measured_fraction_theta_max 0.988
_diffrn_radiation_type MoK\a
_diffrn_radiation_wavelength 0.71073
_diffrn_reflns_av_R_equivalents 0.0182
_diffrn_reflns_av_unetI/netI 0.0409
_diffrn_reflns_Laue_measured_fraction_full 0.996
_diffrn_reflns_Laue_measured_fraction_max 0.988
_diffrn_reflns_limit_h_max 12
_diffrn_reflns_limit_h_min -11
_diffrn_reflns_limit_k_max 12
_diffrn_reflns_limit_k_min -13
_diffrn_reflns_limit_l_max 17
_diffrn_reflns_limit_l_min -15
_diffrn_reflns_number 8378
_diffrn_reflns_point_group_measured_fraction_full 0.996
_diffrn_reflns_point_group_measured_fraction_max 0.988
_diffrn_reflns_theta_full 25.242
_diffrn_reflns_theta_max 30.639
_diffrn_reflns_theta_min 2.891
_exptl_absorpt_coefficient_mu 2.420
_exptl_absorpt_correction_T_max 0.616
_exptl_absorpt_correction_T_min 0.489
_exptl_absorpt_correction_type multi-scan
_exptl_absorpt_process_details '(<i>SADABS</i>; Bruker, 2008)'
_exptl_crystal_density_diffrn 1.535
_exptl_crystal_F_000 404
_exptl_crystal_size_max 0.350
_exptl_crystal_size_mid 0.250
_exptl_crystal_size_min 0.200
_refine_diff_density_max 0.361
_refine_diff_density_min -0.771
_refine_diff_density_rms 0.058
_refine_ls_extinction_method none
_refine_ls_goodness_of_fit_ref 1.007
_refine_ls_hydrogen_treatment constr
_refine_ls_matrix_type full
_refine_ls_number_parameters 221
_refine_ls_number_reflns 5224
_refine_ls_number_restraints 0
_refine_ls_restrained_S_all 1.007
_refine_ls_R_factor_all 0.0908
_refine_ls_R_factor_gt 0.0433
_refine_ls_shift/su_max 0.000
_refine_ls_shift/su_mean 0.000
_refine_ls_structure_factor_coef Fsqd
_refine_ls_weighting_details 'w=1/[\s^2^(Fo^2^)+(0.0570P)^2^+0.1340P] where P=(Fo^2^+2Fc^2^)/3'
_refine_ls_weighting_scheme calc
_refine_ls_wR_factor_gt 0.1059
_refine_ls_wR_factor_ref 0.1233
_reflns_Friedel_coverage 0.000
_reflns_number_gt 2920
_reflns_number_total 5224
_reflns_threshold_expression 'I > 2\s(I)'
_cod_data_source_file c4ra00673a2.cif
_cod_data_source_block cpd3
_cod_database_code 7235502
_shelx_space_group_comment
;
The symmetry employed for this shelxl refinement is uniquely defined
by the following loop, which should always be used as a source of
symmetry information in preference to the above space-group names.
They are only intended as comments.
;
_shelx_estimated_absorpt_t_min 0.485
_shelx_estimated_absorpt_t_max 0.643
_shelxl_version_number 2013-3

loop_
_space_group_symop_operation_xyz
'x, y, z'
'-x, -y, -z'

loop_
_atom_site_label
_atom_site_type_symbol
_atom_site_fract_x
_atom_site_fract_y
_atom_site_fract_z
_atom_site_U_iso_or_equiv
_atom_site_adp_type
_atom_site_occupancy
_atom_site_site_symmetry_order
_atom_site_calc_flag
_atom_site_refinement_flags_posn
_atom_site_refinement_flags_adp
C2 C 0.2678(3) 0.4248(3) 0.99227(18) 0.0447(5) Uani 1 1 d . .
C3 C 0.2489(3) 0.3035(3) 0.95876(17) 0.0411(5) Uani 1 1 d . .
C4 C 0.2034(3) 0.3154(2) 0.84868(17) 0.0401(5) Uani 1 1 d . .
H4 H 0.1045 0.2801 0.8640 0.048 Uiso 1 1 calc R U
C4A C 0.1451(3) 0.4887(2) 0.79504(18) 0.0423(5) Uani 1 1 d . .
C5 C 0.0708(3) 0.5347(3) 0.70165(19) 0.0497(5) Uani 1 1 d . .
H5 H 0.0537 0.4588 0.6713 0.060 Uiso 1 1 calc R U
C6 C 0.0226(3) 0.6924(3) 0.6540(2) 0.0568(6) Uani 1 1 d . .
C7 C 0.0481(4) 0.8076(3) 0.6959(2) 0.0652(7) Uani 1 1 d . .
H7 H 0.0167 0.9135 0.6620 0.078 Uiso 1 1 calc R U
C8 C 0.1202(4) 0.7637(3) 0.7881(2) 0.0602(6) Uani 1 1 d . .
H8 H 0.1371 0.8403 0.8179 0.072 Uiso 1 1 calc R U
C8A C 0.1683(3) 0.6052(3) 0.83739(19) 0.0478(5) Uani 1 1 d . .
C9 C 0.2768(3) 0.1481(3) 1.03126(18) 0.0434(5) Uani 1 1 d . .
C10 C 0.2280(4) -0.0976(3) 1.0633(2) 0.0632(7) Uani 1 1 d . .
H101 H 0.1715 -0.1499 1.0356 0.095 Uiso 1 1 calc R U
H102 H 0.1774 -0.0860 1.1407 0.095 Uiso 1 1 calc R U
H103 H 0.3493 -0.1612 1.0553 0.095 Uiso 1 1 calc R U
C11 C 0.3178(4) 0.4291(3) 1.0960(2) 0.0576(6) Uani 1 1 d . .
H111 H 0.4411 0.4021 1.0825 0.086 Uiso 1 1 calc R U
H112 H 0.2847 0.3529 1.1541 0.086 Uiso 1 1 calc R U
H113 H 0.2600 0.5352 1.1185 0.086 Uiso 1 1 calc R U
C1' C 0.4572(3) 0.2863(3) 0.6816(2) 0.0506(5) Uani 1 1 d . .
C2' C 0.3555(3) 0.1991(2) 0.77143(17) 0.0430(5) Uani 1 1 d . .
H2' H 0.4354 0.1232 0.8182 0.052 Uiso 1 1 calc R U
C3' C 0.2966(4) 0.1000(3) 0.7168(2) 0.0544(6) Uani 1 1 d . .
C4' C 0.4370(5) -0.0421(4) 0.6674(3) 0.0810(9) Uani 1 1 d . .
H4'1 H 0.4744 -0.1260 0.7261 0.122 Uiso 1 1 calc R U
H4'2 H 0.5331 -0.0116 0.6248 0.122 Uiso 1 1 calc R U
H4'3 H 0.3939 -0.0801 0.6197 0.122 Uiso 1 1 calc R U
C5' C 0.6183(5) 0.4566(5) 0.6487(3) 0.0957(12) Uani 1 1 d . .
H5'1 H 0.7129 0.3930 0.5970 0.144 Uiso 1 1 calc R U
H5'2 H 0.6616 0.5050 0.6896 0.144 Uiso 1 1 calc R U
H5'3 H 0.5367 0.5393 0.6086 0.144 Uiso 1 1 calc R U
O1 O 0.2380(2) 0.57312(19) 0.93043(14) 0.0543(4) Uani 1 1 d . .
O2 O 0.3530(2) 0.1012(2) 1.10715(14) 0.0599(4) Uani 1 1 d . .
O3 O 0.2062(2) 0.05937(18) 1.00064(13) 0.0526(4) Uani 1 1 d . .
O4 O 0.5332(2) 0.3544(2) 0.72566(14) 0.0607(5) Uani 1 1 d . .
O5 O 0.4658(3) 0.2955(3) 0.58379(16) 0.0815(6) Uani 1 1 d . .
O6 O 0.1464(3) 0.1324(2) 0.71855(17) 0.0690(5) Uani 1 1 d . .
Br1 Br -0.07911(4) 0.75336(4) 0.52692(3) 0.08619(16) Uani 1 1 d . .

loop_
_atom_site_aniso_label
_atom_site_aniso_U_11
_atom_site_aniso_U_22
_atom_site_aniso_U_33
_atom_site_aniso_U_23
_atom_site_aniso_U_13
_atom_site_aniso_U_12
C2 0.0443(12) 0.0482(12) 0.0397(11) 0.0002(9) -0.0086(9) -0.0174(10)
C3 0.0419(11) 0.0424(11) 0.0345(10) 0.0037(8) -0.0090(8) -0.0139(9)
C4 0.0400(11) 0.0378(10) 0.0400(11) 0.0058(8) -0.0136(8) -0.0133(8)
C4A 0.0404(11) 0.0369(10) 0.0417(11) 0.0044(9) -0.0093(9) -0.0098(9)
C5 0.0485(13) 0.0452(12) 0.0457(13) 0.0027(10) -0.0142(10) -0.0078(10)
C6 0.0529(14) 0.0486(13) 0.0477(13) 0.0080(10) -0.0146(10) -0.0003(10)
C7 0.0761(17) 0.0398(12) 0.0594(16) 0.0104(11) -0.0147(13) -0.0072(12)
C8 0.0743(17) 0.0397(12) 0.0586(16) 0.0036(11) -0.0143(12) -0.0164(12)
C8A 0.0498(13) 0.0425(12) 0.0455(13) 0.0036(9) -0.0110(10) -0.0145(10)
C9 0.0459(12) 0.0439(11) 0.0358(11) 0.0027(9) -0.0091(9) -0.0144(9)
C10 0.0769(17) 0.0433(12) 0.0660(17) 0.0140(11) -0.0206(13) -0.0247(12)
C11 0.0685(16) 0.0646(15) 0.0458(14) -0.0053(11) -0.0156(11) -0.0282(13)
C1' 0.0542(13) 0.0496(13) 0.0404(13) 0.0011(10) -0.0101(10) -0.0137(10)
C2' 0.0489(12) 0.0381(10) 0.0369(11) 0.0040(8) -0.0161(9) -0.0098(9)
C3' 0.0792(18) 0.0425(12) 0.0396(12) 0.0048(9) -0.0208(11) -0.0191(12)
C4' 0.106(2) 0.0595(17) 0.071(2) -0.0180(14) -0.0161(17) -0.0186(17)
C5' 0.110(3) 0.124(3) 0.072(2) 0.001(2) 0.001(2) -0.082(3)
O1 0.0704(11) 0.0435(8) 0.0554(10) 0.0038(7) -0.0227(8) -0.0259(8)
O2 0.0756(11) 0.0541(10) 0.0493(10) 0.0106(7) -0.0310(8) -0.0190(9)
O3 0.0675(10) 0.0441(8) 0.0496(9) 0.0117(7) -0.0219(8) -0.0260(8)
O4 0.0586(10) 0.0791(12) 0.0482(10) 0.0023(9) -0.0088(8) -0.0351(9)
O5 0.1244(18) 0.0911(15) 0.0383(10) 0.0053(9) -0.0129(10) -0.0572(14)
O6 0.0820(14) 0.0566(11) 0.0808(14) -0.0026(9) -0.0388(11) -0.0264(10)
Br1 0.0946(3) 0.0709(2) 0.0656(2) 0.00877(14) -0.04236(17) 0.00734(16)

loop_
_atom_type_symbol
_atom_type_description
_atom_type_scat_dispersion_real
_atom_type_scat_dispersion_imag
_atom_type_scat_source
C C 0.0033 0.0016 'International Tables Vol C Tables 4.2.6.8 and 6.1.1.4'
H H 0.0000 0.0000 'International Tables Vol C Tables 4.2.6.8 and 6.1.1.4'
O O 0.0106 0.0060 'International Tables Vol C Tables 4.2.6.8 and 6.1.1.4'
Br Br -0.2901 2.4595 'International Tables Vol C Tables 4.2.6.8 and 6.1.1.4'

loop_
_geom_angle_atom_site_label_1
_geom_angle_atom_site_label_2
_geom_angle_atom_site_label_3
_geom_angle
C3 C2 O1 122.1(2)
C3 C2 C11 129.3(2)
O1 C2 C11 108.7(2)
C2 C3 C9 119.5(2)
C2 C3 C4 123.21(18)
C9 C3 C4 117.32(19)
C3 C4 C4A 110.71(18)
C3 C4 C2' 111.00(16)
C4A C4 C2' 113.21(17)
C3 C4 H4 107.2
C4A C4 H4 107.2
C2' C4 H4 107.2
C8A C4A C5 118.15(19)
C8A C4A C4 120.16(19)
C5 C4A C4 121.7(2)
C6 C5 C4A 120.0(2)
C6 C5 H5 120.0
C4A C5 H5 120.0
C5 C6 C7 121.5(2)
C5 C6 Br1 119.5(2)
C7 C6 Br1 118.95(18)
C8 C7 C6 118.9(2)
C8 C7 H7 120.6
C6 C7 H7 120.6
C7 C8 C8A 120.1(2)
C7 C8 H8 119.9
C8A C8 H8 119.9
O1 C8A C4A 122.86(19)
O1 C8A C8 115.9(2)
C4A C8A C8 121.3(2)
O2 C9 O3 122.5(2)
O2 C9 C3 126.9(2)
O3 C9 C3 110.57(18)
O3 C10 H101 109.5
O3 C10 H102 109.5
H101 C10 H102 109.5
O3 C10 H103 109.5
H101 C10 H103 109.5
H102 C10 H103 109.5
C2 C11 H111 109.5
C2 C11 H112 109.5
H111 C11 H112 109.5
C2 C11 H113 109.5
H111 C11 H113 109.5
H112 C11 H113 109.5
O5 C1' O4 124.1(2)
O5 C1' C2' 124.6(2)
O4 C1' C2' 111.23(19)
C1' C2' C3' 109.08(19)
C1' C2' C4 112.41(17)
C3' C2' C4 113.20(19)
C1' C2' H2' 107.3
C3' C2' H2' 107.3
C4 C2' H2' 107.3
O6 C3' C4' 123.1(3)
O6 C3' C2' 121.3(2)
C4' C3' C2' 115.5(3)
C3' C4' H4'1 109.5
C3' C4' H4'2 109.5
H4'1 C4' H4'2 109.5
C3' C4' H4'3 109.5
H4'1 C4' H4'3 109.5
H4'2 C4' H4'3 109.5
O4 C5' H5'1 109.5
O4 C5' H5'2 109.5
H5'1 C5' H5'2 109.5
O4 C5' H5'3 109.5
H5'1 C5' H5'3 109.5
H5'2 C5' H5'3 109.5
C2 O1 C8A 119.37(17)
C9 O3 C10 116.21(19)
C1' O4 C5' 116.4(2)

loop_
_geom_bond_atom_site_label_1
_geom_bond_atom_site_label_2
_geom_bond_distance
C2 C3 1.340(3)
C2 O1 1.371(3)
C2 C11 1.486(3)
C3 C9 1.480(3)
C3 C4 1.502(3)
C4 C4A 1.517(3)
C4 C2' 1.559(3)
C4 H4 0.9800
C4A C8A 1.380(3)
C4A C5 1.390(3)
C5 C6 1.375(3)
C5 H5 0.9300
C6 C7 1.378(4)
C6 Br1 1.895(3)
C7 C8 1.367(4)
C7 H7 0.9300
C8 C8A 1.387(3)
C8 H8 0.9300
C8A O1 1.375(3)
C9 O2 1.206(3)
C9 O3 1.343(3)
C10 O3 1.444(3)
C10 H101 0.9600
C10 H102 0.9600
C10 H103 0.9600
C11 H111 0.9600
C11 H112 0.9600
C11 H113 0.9600
C1' O5 1.194(3)
C1' O4 1.331(3)
C1' C2' 1.515(3)
C2' C3' 1.531(3)
C2' H2' 0.9800
C3' O6 1.196(3)
C3' C4' 1.490(4)
C4' H4'1 0.9600
C4' H4'2 0.9600
C4' H4'3 0.9600
C5' O4 1.450(3)
C5' H5'1 0.9600
C5' H5'2 0.9600
C5' H5'3 0.9600

loop_
_geom_hbond_atom_site_label_D
_geom_hbond_atom_site_label_H
_geom_hbond_atom_site_label_A
_geom_hbond_distance_DH
_geom_hbond_distance_HA
_geom_hbond_distance_DA
_geom_hbond_angle_DHA
_geom_hbond_site_symmetry_A
C5' H5'3 O5 0.96 2.56 3.341(4) 138.8 2_666
C5' H5'1 Br1 0.96 3.00 3.910(4) 158.2 2_666
C4' H4'2 O5 0.96 2.59 3.114(4) 114.8 .
C2' H2' O2 0.98 2.35 3.305(3) 164.9 2_657
C11 H112 O2 0.96 2.30 2.856(3) 116.5 .

loop_
_geom_torsion_atom_site_label_1
_geom_torsion_atom_site_label_2
_geom_torsion_atom_site_label_3
_geom_torsion_atom_site_label_4
_geom_torsion
O1 C2 C3 C9 -177.76(19)
C11 C2 C3 C9 1.0(4)
O1 C2 C3 C4 3.5(3)
C11 C2 C3 C4 -177.7(2)
C2 C3 C4 C4A -12.3(3)
C9 C3 C4 C4A 168.96(18)
C2 C3 C4 C2' 114.3(2)
C9 C3 C4 C2' -64.4(2)
C3 C4 C4A C8A 11.4(3)
C2' C4 C4A C8A -114.0(2)
C3 C4 C4A C5 -169.85(19)
C2' C4 C4A C5 64.8(3)
C8A C4A C5 C6 0.0(3)
C4 C4A C5 C6 -178.8(2)
C4A C5 C6 C7 0.8(4)
C4A C5 C6 Br1 -179.84(16)
C5 C6 C7 C8 -1.2(4)
Br1 C6 C7 C8 179.5(2)
C6 C7 C8 C8A 0.7(4)
C5 C4A C8A O1 178.9(2)
C4 C4A C8A O1 -2.3(3)
C5 C4A C8A C8 -0.4(3)
C4 C4A C8A C8 178.3(2)
C7 C8 C8A O1 -179.3(2)
C7 C8 C8A C4A 0.1(4)
C2 C3 C9 O2 -18.3(4)
C4 C3 C9 O2 160.5(2)
C2 C3 C9 O3 162.62(19)
C4 C3 C9 O3 -18.6(3)
O5 C1' C2' C3' 10.7(3)
O4 C1' C2' C3' -170.57(19)
O5 C1' C2' C4 -115.7(3)
O4 C1' C2' C4 63.0(2)
C3 C4 C2' C1' -103.0(2)
C4A C4 C2' C1' 22.2(3)
C3 C4 C2' C3' 132.82(18)
C4A C4 C2' C3' -102.0(2)
C1' C2' C3' O6 -113.2(2)
C4 C2' C3' O6 12.7(3)
C1' C2' C3' C4' 69.7(3)
C4 C2' C3' C4' -164.3(2)
C3 C2 O1 C8A 7.3(3)
C11 C2 O1 C8A -171.69(19)
C4A C8A O1 C2 -7.8(3)
C8 C8A O1 C2 171.6(2)
O2 C9 O3 C10 -0.6(3)
C3 C9 O3 C10 178.6(2)
O5 C1' O4 C5' 5.4(4)
C2' C1' O4 C5' -173.3(2)
